data_2102322
loop_
_publ_author_name
'Marsh, Richard E.'

_publ_section_title
;
 Space group <i>Cc</i>: an update
;
_journal_issue 2
_journal_name_full 'Acta Crystallographica Section B'
_journal_page_first 252
_journal_page_last 253
_journal_paper_doi 10.1107/S0108768104003878
_journal_volume 60
_journal_year 2004
_chemical_formula_moiety 'C24 H30 Si3'
_chemical_formula_sum 'C24 H30 Si3'
_space_group_crystal_system monoclinic
_space_group_IT_number 15
_symmetry_space_group_name_H-M 'C 1 2/c 1'
_audit_creation_method CRYM
_cell_angle_alpha 90
_cell_angle_beta 114.39
_cell_angle_gamma 90
_cell_formula_units_Z 8
_cell_length_a 30.1340
_cell_length_b 9.8060
_cell_length_c 17.3400
_cell_volume 4666.590
_cod_data_source_file bk0142.cif
_cod_data_source_block CIWSEG
_cod_depositor_comments
;
 Adding the _cell_formula_units_Z data item.

 Antanas Vaitkus,
 2017-08-05

  Added moiety chemical formula from Marsh (2004) paper.
  The summary chemical formula is calculated from moiety formula using
  AdHocParser
  (svn://www.crystallography.net/cod-tools/trunk/Formulae/AdHocParser.yp,
  revision 1441.)

  Andrius Merkys
  2013-11-11
;
_cod_original_sg_symbol_H-M C2/c
_cod_database_code 2102322

loop_
_atom_site_label
_atom_site_type_symbol
_atom_site_fract_x
_atom_site_fract_y
_atom_site_fract_z
Si1 Si 0.15375 0.06075 0.12195
Si2 Si 0.09715 0.24675 -0.07985
Si3 Si 0.12205 0.43825 0.12740
C1 C 0.06120 0.04435 0.11355
C2 C 0.01650 0.07870 0.11650
C3 C 0.00765 0.21550 0.12895
C4 C 0.04135 0.31515 0.13280
C5 C 0.08525 0.28300 0.12645
C6 C 0.09650 0.14380 0.11995
C7 C 0.15970 0.42880 0.06345
C8 C 0.20285 0.51000 0.10020
C9 C 0.23690 0.51360 0.06470
C10 C 0.22990 0.43515 -0.00530
C11 C 0.18725 0.35735 -0.04300
C12 C 0.15135 0.35375 -0.01050
C13 C 0.11545 0.06045 -0.06550
C14 C 0.10490 -0.01100 -0.14205
C15 C 0.11975 -0.14810 -0.14125
C16 C 0.14505 -0.21375 -0.06485
C17 C 0.15470 -0.14565 0.01040
C18 C 0.14025 -0.00860 0.01265
C19 C 0.16695 -0.08765 0.18415
C20 C 0.21225 0.16040 0.16850
C21 C 0.08440 0.29590 -0.19280
C22 C 0.03640 0.28440 -0.07595
C23 C 0.16370 0.47315 0.24225
C24 C 0.07945 0.58690 0.08340
